data_4112976
loop_
_publ_author_name
'Weidong Li'
'Xiaochun Zhang'
'Auke Meetsma'
'Bart Hessen'

_publ_contact_author_address
;
     Crystal Structure Center,
     Inorganic Solid State Chemistry Laboratory
     Chemical Physics,
     Materials Science Center,
     Groningen University,
     Nijenborgh 4,
     NL-9747 AG Groningen,
     The Netherlands.
;
_publ_contact_author_email A.Meetsma@fwn.rug.nl
_publ_contact_author_fax '+31 50 3634441'
_publ_contact_author_name
;
   Drs. A. Meetsma
;
_publ_contact_author_phone '+31 50 3634368'
_publ_section_title
;
 Palladium-Catalyzed Copolymerization of Ethene with Acrolein Dimethyl
 Acetal: Catalyst Action and Deactivation
;
_journal_name_full 'Journal of the American Chemical Society'
_journal_page_first 12246
_journal_page_last 12247
_journal_paper_doi 10.1021/ja045948y
_journal_volume 126
_journal_year 2004
_chemical_compound_source 'see text'
_chemical_formula_moiety 'C34 H53 N2 O2 Pd, C32 H12 B F24'
_chemical_formula_sum 'C66 H65 B F24 N2 O2 Pd'
_chemical_formula_weight 1491.45
_chemical_name_systematic ' ?'
_space_group_IT_number 14
_symmetry_cell_setting monoclinic
_symmetry_Int_Tables_number 14
_symmetry_space_group_name_Hall '-P 2yn'
_symmetry_space_group_name_H-M 'P 1 21/n 1'
_atom_sites_solution_hydrogens geom
_atom_sites_solution_primary heavy
_atom_sites_solution_secondary direct
_audit_creation_date '2003-07-03  08:04:13'
_audit_creation_method
;
 PLATON <TABLE ACC> option
 SHELXL97-2 & Manual Editing
;
_cell_angle_alpha 90
_cell_angle_beta 103.450(1)
_cell_angle_gamma 90
_cell_formula_units_Z 4
_cell_length_a 12.8098(7)
_cell_length_b 28.259(2)
_cell_length_c 19.154(1)
_cell_measurement_reflns_used 7211
_cell_measurement_temperature 100(1)
_cell_measurement_theta_max 24.35
_cell_measurement_theta_min 2.30
_cell_volume 6743.4(7)
_computing_cell_refinement 'SAINT, Bruker Version 6.02A, 2000'
_computing_data_collection 'SMART, Bruker Version 5.624, 2001'
_computing_data_reduction 'XPREP, Bruker Version 5.1/NT, 2000'
_computing_molecular_graphics
;
 PLUTO (Meetsma, 2003)
 PLATON (Spek, 1994)
;
_computing_publication_material 'PLATON (Spek, 1990)'
_computing_structure_refinement 'SHELXL-97 (Sheldrick, 1997)'
_computing_structure_solution
;
 DIRDIF-99 (Beurskens et al., 1999)
;
_diffrn_ambient_temperature 100(1)
_diffrn_detector_area_resol_mean '4096x4096 / 62x62 (binned 512)'
_diffrn_measured_fraction_theta_full 0.999
_diffrn_measured_fraction_theta_max 0.999
_diffrn_measurement_device_type
;
  Bruker Smart Apex
;
_diffrn_measurement_method 'phi and omega scans'
_diffrn_radiation_detector
;
  CCD area-detector
;
_diffrn_radiation_monochromator 'parallel mounted graphite'
_diffrn_radiation_source 'fine focus sealed Siemens Mo tube '
_diffrn_radiation_type MoK\a
_diffrn_radiation_wavelength 0.71073
_diffrn_reflns_av_R_equivalents 0.0534
_diffrn_reflns_av_sigmaI/netI 0.0611
_diffrn_reflns_limit_h_max 15
_diffrn_reflns_limit_h_min -15
_diffrn_reflns_limit_k_max 33
_diffrn_reflns_limit_k_min -33
_diffrn_reflns_limit_l_max 22
_diffrn_reflns_limit_l_min -22
_diffrn_reflns_number 48552
_diffrn_reflns_reduction_process
;
 Intensity data were corrected for Lorentz and polarization
  effects, decay and absorption and reduced to F~o~^2^
  using SAINT (Bruker, 2000) and SADABS (Sheldrick, 2001)
;
_diffrn_reflns_theta_full 25.03
_diffrn_reflns_theta_max 25.03
_diffrn_reflns_theta_min 2.26
_exptl_absorpt_coefficient_mu 0.386
_exptl_absorpt_correction_T_max 0.9444
_exptl_absorpt_correction_T_min 0.9037
_exptl_absorpt_correction_type multi-scan
_exptl_absorpt_process_details '(SADABS, Sheldrick, Bruker, 2000))'
_exptl_crystal_colour red
_exptl_crystal_density_diffrn 1.469
_exptl_crystal_description block
_exptl_crystal_F_000 3032
_exptl_crystal_size_max 0.27
_exptl_crystal_size_mid 0.17
_exptl_crystal_size_min 0.15
_refine_diff_density_max 0.95
_refine_diff_density_min -0.64
_refine_diff_density_rms 0.09
_refine_ls_extinction_method none
_refine_ls_goodness_of_fit_ref 1.024
_refine_ls_hydrogen_treatment constr
_refine_ls_matrix_type full
_refine_ls_number_parameters 950
_refine_ls_number_reflns 11901
_refine_ls_number_restraints 44
_refine_ls_restrained_S_all 1.026
_refine_ls_R_factor_all 0.1071
_refine_ls_R_factor_gt 0.0726
_refine_ls_shift/su_max 0.004
_refine_ls_shift/su_mean 0.000
_refine_ls_structure_factor_coef Fsqd
_refine_ls_weighting_details 'calc w=1/[\s^2^(Fo^2^)+(0.1057P)^2^+15.8251P] where P=(Fo^2^+2Fc^2^)/3'
_refine_ls_weighting_scheme calc
_refine_ls_wR_factor_gt 0.1866
_refine_ls_wR_factor_ref 0.2107
_reflns_number_gt 8207
_reflns_number_total 11901
_reflns_threshold_expression I>2\s(I)
_cod_data_source_file ja045948ysi20040707_111848.cif
_cod_data_source_block global
_cod_original_sg_symbol_H-M 'P 21/n'
_cod_original_formula_sum 'C66 H65 B F24 N2 O2.00 Pd'
_cod_database_code 4112976
_vrn_publ_code_void_volume 49.2
_vrn_publ_code_frame_time_sec 20.0
_vrn_publ_code_meas_time_hour 13.3

loop_
_symmetry_equiv_pos_as_xyz
x,y,z
1/2-x,1/2+y,1/2-z
-x,-y,-z
1/2+x,1/2-y,1/2+z

loop_
_atom_site_aniso_label
_atom_site_aniso_U_11
_atom_site_aniso_U_22
_atom_site_aniso_U_33
_atom_site_aniso_U_23
_atom_site_aniso_U_13
_atom_site_aniso_U_12
Pd11 0.0644(3) 0.0345(3) 0.0528(3) -0.0094(2) 0.0353(2) -0.0077(2)
O112 0.098(9) 0.090(9) 0.083(8) -0.046(8) 0.070(7) -0.017(7)
O122 0.256(19) 0.070(9) 0.27(2) 0.036(11) 0.210(17) 0.046(10)
N11 0.042(2) 0.031(2) 0.029(2) -0.0025(17) 0.0117(18) -0.0096(18)
N12 0.045(3) 0.029(2) 0.035(2) 0.0031(18) 0.015(2) -0.0012(19)
C1292 0.24(3) 0.097(14) 0.21(3) 0.027(16) 0.19(3) 0.009(15)
C1302 0.32(3) 0.077(11) 0.20(2) -0.03(2) 0.201(17) -0.001(17)
C1312 0.30(2) 0.059(11) 0.162(19) -0.017(14) 0.16(2) 0.003(15)
C1322 0.103(18) 0.073(16) 0.093(14) -0.011(13) 0.047(12) 0.024(12)
C1332 0.30(5) 0.62(14) 0.83(14) 0.37(14) 0.34(5) 0.20(8)
C11 0.045(3) 0.032(3) 0.033(3) -0.007(2) 0.020(2) -0.006(2)
C12 0.040(3) 0.035(3) 0.039(3) -0.005(2) 0.021(2) -0.005(2)
C1342 0.45(5) 0.59(10) 0.108(15) -0.16(3) -0.02(3) 0.13(6)
C13 0.050(3) 0.034(3) 0.051(3) 0.002(2) 0.020(3) -0.001(2)
C14 0.056(4) 0.035(3) 0.056(3) -0.006(3) 0.030(3) -0.011(3)
C15 0.045(3) 0.046(3) 0.052(3) -0.013(3) 0.021(3) -0.019(3)
C16 0.050(3) 0.039(3) 0.039(3) -0.013(2) 0.015(3) -0.013(3)
C17 0.041(3) 0.036(3) 0.060(4) 0.006(3) 0.019(3) -0.003(2)
C18 0.052(4) 0.047(3) 0.054(4) 0.004(3) 0.003(3) -0.007(3)
C19 0.050(4) 0.069(5) 0.123(7) -0.017(4) 0.031(4) 0.000(3)
C110 0.061(4) 0.059(4) 0.051(4) -0.003(3) -0.003(3) -0.023(3)
C111 0.065(5) 0.136(7) 0.042(4) 0.003(4) 0.008(3) -0.032(5)
C112 0.053(4) 0.079(5) 0.056(4) -0.017(3) 0.004(3) -0.014(3)
C113 0.028(2) 0.035(3) 0.029(2) -0.003(2) 0.005(2) -0.004(2)
C114 0.035(3) 0.039(3) 0.039(3) -0.004(2) 0.011(2) -0.003(2)
C115 0.031(3) 0.033(3) 0.032(3) -0.001(2) 0.005(2) 0.002(2)
C116 0.047(3) 0.032(3) 0.039(3) 0.003(2) 0.012(2) 0.006(2)
C117 0.058(4) 0.030(3) 0.041(3) 0.008(2) 0.023(3) 0.008(2)
C118 0.078(5) 0.077(5) 0.051(4) 0.011(3) 0.029(4) 0.015(4)
C119 0.109(7) 0.087(6) 0.048(4) 0.023(4) 0.035(4) 0.035(5)
C120 0.112(7) 0.042(4) 0.085(6) 0.021(4) 0.060(5) 0.006(4)
C121 0.099(6) 0.058(4) 0.081(5) 0.004(4) 0.052(5) -0.014(4)
C122 0.065(4) 0.042(3) 0.071(4) 0.004(3) 0.038(3) -0.005(3)
C123 0.098(7) 0.178(10) 0.039(4) 0.008(5) 0.015(4) -0.004(7)
C124 0.089(8) 0.43(3) 0.081(7) -0.095(11) 0.006(6) 0.050(12)
C125 0.135(9) 0.229(15) 0.066(6) -0.033(7) 0.018(6) -0.035(9)
C126 0.062(5) 0.126(7) 0.068(5) -0.006(5) 0.030(4) -0.026(5)
C127 0.079(6) 0.138(9) 0.122(8) -0.059(7) 0.044(5) -0.020(6)
C128 0.072(6) 0.104(7) 0.123(8) 0.028(6) -0.007(5) -0.020(5)
O111 0.091(8) 0.018(5) 0.069(8) -0.007(5) 0.060(6) -0.006(4)
O121 0.124(10) 0.057(6) 0.110(9) -0.018(6) 0.043(7) 0.032(6)
C1291 0.153(15) 0.024(6) 0.079(9) -0.031(6) 0.090(10) -0.046(8)
C1301 0.092(10) 0.027(6) 0.059(8) 0.003(6) 0.050(7) 0.012(6)
C1311 0.149(17) 0.059(9) 0.124(16) -0.025(10) 0.115(14) -0.021(9)
C1321 0.22(3) 0.029(8) 0.15(2) -0.009(10) 0.14(2) 0.002(10)
C1331 0.137(17) 0.088(14) 0.133(17) 0.010(12) 0.021(11) 0.069(13)
C1341 0.22(3) 0.065(11) 0.20(2) -0.006(12) 0.19(2) 0.008(12)
F21 0.379(14) 0.274(11) 0.083(4) 0.065(5) -0.093(6) -0.278(11)
F22 0.127(5) 0.117(5) 0.202(7) -0.062(5) -0.052(5) 0.013(4)
F23 0.058(3) 0.192(6) 0.094(3) -0.065(4) -0.005(2) -0.013(3)
F24 0.344(12) 0.197(8) 0.039(3) 0.017(4) 0.009(5) 0.054(7)
F25 0.137(5) 0.137(5) 0.118(4) 0.065(4) 0.069(4) 0.047(4)
F26 0.112(5) 0.398(13) 0.125(5) 0.140(7) 0.088(4) 0.090(6)
F27 0.097(4) 0.089(3) 0.097(3) 0.000(3) -0.008(3) 0.042(3)
F28 0.151(5) 0.310(10) 0.110(4) 0.138(6) 0.057(4) 0.151(6)
F29 0.120(4) 0.062(3) 0.194(6) -0.015(3) -0.010(4) 0.048(3)
F210 0.415(15) 0.102(5) 0.213(9) 0.070(5) -0.168(10) -0.150(7)
F211 0.197(7) 0.168(7) 0.165(7) -0.113(6) -0.067(6) 0.089(6)
F212 0.115(4) 0.075(3) 0.119(4) -0.031(3) -0.015(3) -0.010(3)
F213 0.073(3) 0.124(4) 0.077(3) 0.039(3) 0.033(2) -0.017(2)
F214 0.129(4) 0.075(3) 0.162(5) -0.011(3) 0.082(4) -0.056(3)
F215 0.046(2) 0.147(4) 0.119(4) 0.058(3) 0.017(2) -0.033(3)
F216 0.0311(17) 0.058(2) 0.076(2) -0.0040(17) -0.0041(16) 0.0146(15)
F217 0.0530(19) 0.0430(18) 0.0582(19) 0.0119(15) 0.0215(16) 0.0180(15)
F218 0.064(2) 0.0388(18) 0.057(2) -0.0097(15) 0.0144(16) 0.0068(15)
F219 0.158(5) 0.073(3) 0.078(3) -0.009(2) -0.034(3) -0.022(3)
F220 0.072(3) 0.156(4) 0.044(2) 0.023(2) 0.0101(19) 0.050(3)
F221 0.071(3) 0.132(4) 0.048(2) 0.033(2) 0.0213(19) -0.007(2)
F222 0.041(2) 0.152(5) 0.171(5) 0.067(4) 0.025(3) -0.007(3)
F223 0.052(3) 0.163(6) 0.155(5) -0.034(4) 0.026(3) -0.022(3)
F224 0.038(2) 0.069(3) 0.328(9) 0.008(4) 0.040(4) 0.013(2)
C21 0.035(3) 0.038(3) 0.036(3) 0.005(2) 0.010(2) 0.021(2)
C22 0.034(3) 0.051(4) 0.047(3) -0.004(3) -0.001(2) 0.015(3)
C23 0.042(4) 0.088(5) 0.052(4) -0.015(4) -0.010(3) 0.026(3)
C24 0.062(5) 0.096(6) 0.062(5) -0.027(4) -0.011(4) 0.035(5)
C25 0.061(4) 0.104(6) 0.034(3) 0.010(4) 0.008(3) 0.055(4)
C26 0.049(3) 0.066(4) 0.044(3) 0.009(3) 0.018(3) 0.025(3)
C27 0.052(5) 0.080(6) 0.169(11) -0.058(7) -0.046(6) -0.004(4)
C28 0.109(8) 0.201(12) 0.043(4) 0.028(6) 0.029(5) 0.086(8)
C29 0.053(3) 0.032(3) 0.032(3) 0.006(2) 0.015(2) 0.008(2)
C210 0.057(4) 0.040(3) 0.040(3) 0.012(2) 0.016(3) 0.018(3)
C211 0.090(5) 0.037(3) 0.044(3) 0.010(3) 0.018(3) 0.026(3)
C212 0.109(6) 0.033(3) 0.058(4) 0.013(3) 0.021(4) 0.026(4)
C213 0.098(5) 0.033(3) 0.057(4) -0.004(3) 0.006(4) 0.003(3)
C214 0.072(4) 0.036(3) 0.050(3) 0.012(3) 0.014(3) 0.016(3)
C215 0.096(6) 0.051(4) 0.069(5) 0.019(4) 0.009(4) 0.040(4)
C216 0.163(10) 0.034(4) 0.123(8) -0.015(5) -0.038(8) 0.013(5)
C217 0.037(3) 0.027(2) 0.028(2) 0.0008(19) 0.011(2) 0.000(2)
C218 0.046(3) 0.034(3) 0.038(3) 0.007(2) 0.010(2) -0.002(2)
C219 0.039(3) 0.053(3) 0.037(3) 0.004(2) 0.011(2) -0.013(3)
C220 0.028(3) 0.057(4) 0.043(3) -0.005(3) 0.009(2) -0.005(2)
C221 0.028(2) 0.033(3) 0.033(3) -0.003(2) 0.006(2) 0.001(2)
C222 0.029(2) 0.029(2) 0.028(2) -0.0041(19) 0.006(2) -0.004(2)
C223 0.053(4) 0.068(5) 0.076(5) 0.003(4) 0.023(4) -0.019(3)
C224 0.033(3) 0.041(3) 0.042(3) -0.007(2) 0.010(2) 0.002(2)
C225 0.033(3) 0.020(2) 0.040(3) 0.002(2) 0.013(2) 0.0073(19)
C226 0.030(3) 0.027(2) 0.040(3) -0.001(2) 0.012(2) 0.005(2)
C227 0.043(3) 0.031(3) 0.036(3) 0.000(2) 0.014(2) 0.003(2)
C228 0.050(3) 0.037(3) 0.052(3) 0.005(2) 0.031(3) 0.009(2)
C229 0.041(3) 0.043(3) 0.056(3) 0.007(3) 0.024(3) 0.014(2)
C230 0.037(3) 0.034(3) 0.044(3) 0.006(2) 0.013(2) 0.014(2)
C231 0.050(3) 0.054(4) 0.040(3) 0.003(3) 0.019(3) 0.003(3)
C232 0.037(3) 0.083(5) 0.072(4) 0.015(4) 0.025(3) 0.014(3)
B2 0.036(3) 0.027(3) 0.034(3) 0.003(2) 0.011(2) 0.005(2)

loop_
_atom_site_label
_atom_site_type_symbol
_atom_site_thermal_displace_type
_atom_site_fract_x
_atom_site_fract_y
_atom_site_fract_z
_atom_site_occupancy
_atom_site_U_iso_or_equiv
Pd11 Pd Uani 0.27869(4) 0.49174(2) 0.24755(2) 1.000 0.0470(2)
O111 O Uani 0.2560(13) 0.5627(5) 0.2612(7) 0.493(8) 0.053(4)
O112 O Uani 0.1895(11) 0.5075(6) 0.3209(7) 0.507(8) 0.082(5)
O121 O Uani 0.1609(10) 0.6181(3) 0.3050(7) 0.493(8) 0.094(5)
O122 O Uani 0.090(2) 0.5653(5) 0.2647(13) 0.507(8) 0.174(10)
N11 N Uani 0.3615(3) 0.48154(14) 0.1659(2) 1.000 0.0334(12)
N12 N Uani 0.2909(3) 0.41870(14) 0.2421(2) 1.000 0.0354(14)
C11 C Uani 0.3986(4) 0.52034(17) 0.1289(3) 1.000 0.0349(17)
C12 C Uani 0.3242(4) 0.54185(18) 0.0727(3) 1.000 0.0361(17)
C13 C Uani 0.3586(5) 0.58252(18) 0.0430(3) 1.000 0.0436(17)
C14 C Uani 0.4609(5) 0.60012(19) 0.0686(3) 1.000 0.0462(19)
C15 C Uani 0.5321(5) 0.5775(2) 0.1224(3) 1.000 0.0461(17)
C16 C Uani 0.5041(4) 0.53676(19) 0.1548(3) 1.000 0.0419(17)
C17 C Uani 0.2132(4) 0.52203(19) 0.0433(3) 1.000 0.0445(19)
C18 C Uani 0.2015(5) 0.5053(2) -0.0338(3) 1.000 0.053(2)
C19 C Uani 0.1249(5) 0.5574(3) 0.0470(5) 1.000 0.079(3)
C110 C Uani 0.5808(5) 0.5122(2) 0.2159(3) 1.000 0.060(2)
C111 C Uani 0.5657(6) 0.5288(3) 0.2884(3) 1.000 0.082(3)
C112 C Uani 0.6992(5) 0.5172(3) 0.2120(4) 1.000 0.064(3)
C113 C Uani 0.3760(4) 0.43826(17) 0.1499(2) 1.000 0.0309(14)
C114 C Uani 0.4272(4) 0.42325(18) 0.0911(3) 1.000 0.0373(17)
C115 C Uani 0.3372(4) 0.40209(17) 0.1949(3) 1.000 0.0324(17)
C116 C Uani 0.3550(4) 0.35090(17) 0.1838(3) 1.000 0.0390(17)
C117 C Uani 0.2467(5) 0.38844(18) 0.2885(3) 1.000 0.0411(19)
C118 C Uani 0.3041(6) 0.3830(3) 0.3587(3) 1.000 0.066(3)
C119 C Uani 0.2534(8) 0.3565(3) 0.4041(4) 1.000 0.079(3)
C120 C Uani 0.1519(7) 0.3388(2) 0.3793(4) 1.000 0.074(3)
C121 C Uani 0.0983(7) 0.3447(3) 0.3103(4) 1.000 0.074(3)
C122 C Uani 0.1442(5) 0.3687(2) 0.2620(3) 1.000 0.056(2)
C123 C Uani 0.4156(8) 0.4037(4) 0.3841(4) 1.000 0.105(4)
C124 C Uani 0.4995(9) 0.3695(7) 0.3772(6) 1.000 0.202(11)
C125 C Uani 0.4389(10) 0.4246(5) 0.4607(5) 1.000 0.144(6)
C126 C Uani 0.0831(6) 0.3752(3) 0.1850(4) 1.000 0.083(3)
C127 C Uani 0.0088(7) 0.3338(4) 0.1562(5) 1.000 0.110(4)
C128 C Uani 0.0227(7) 0.4216(3) 0.1770(5) 1.000 0.105(4)
C1291 C Uani 0.3246(14) 0.5993(4) 0.2468(8) 0.493(8) 0.075(6)
C1292 C Uani 0.115(2) 0.4816(7) 0.3465(15) 0.507(8) 0.160(15)
C1301 C Uani 0.2014(14) 0.5727(4) 0.3152(8) 0.493(8) 0.054(5)
C1302 C Uani 0.167(2) 0.5558(9) 0.3232(16) 0.507(8) 0.176(13)
C1311 C Uani 0.1309(18) 0.5300(7) 0.3188(11) 0.493(8) 0.097(8)
C1312 C Uani 0.255(3) 0.5861(8) 0.3060(14) 0.507(8) 0.156(10)
C1321 C Uani 0.205(3) 0.4853(6) 0.3290(16) 0.493(8) 0.117(12)
C1322 C Uani 0.274(3) 0.5657(11) 0.2386(14) 0.507(8) 0.086(9)
C1331 C Uani 0.0673(17) 0.6212(7) 0.2506(11) 0.493(8) 0.121(9)
C1332 C Uani -0.015(3) 0.578(3) 0.259(5) 0.507(8) 0.55(7)
C1341 C Uani 0.080(2) 0.5399(6) 0.3831(13) 0.493(8) 0.139(13)
C1342 C Uani 0.320(4) 0.567(2) 0.3799(16) 0.507(8) 0.40(4)
H13 H Uiso 0.31090 0.59828 0.00466 1.000 0.0524
H14 H Uiso 0.48194 0.62829 0.04854 1.000 0.0553
H15 H Uiso 0.60268 0.58983 0.13815 1.000 0.0553
H17 H Uiso 0.20405 0.49393 0.07308 1.000 0.0531
H18 H Uiso 0.21270 0.53211 -0.06369 1.000 0.0784
H18' H Uiso 0.12926 0.49243 -0.05201 1.000 0.0784
H18" H Uiso 0.25489 0.48075 -0.03512 1.000 0.0784
H19 H Uiso 0.12777 0.56514 0.09735 1.000 0.1180
H19' H Uiso 0.05484 0.54360 0.02501 1.000 0.1180
H19" H Uiso 0.13534 0.58632 0.02119 1.000 0.1180
H110 H Uiso 0.56311 0.47768 0.21201 1.000 0.0717
H111 H Uiso 0.57459 0.56321 0.29201 1.000 0.1228
H111' H Uiso 0.61916 0.51355 0.32675 1.000 0.1228
H111" H Uiso 0.49346 0.52031 0.29316 1.000 0.1228
H112 H Uiso 0.70696 0.50752 0.16438 1.000 0.0962
H112' H Uiso 0.74422 0.49708 0.24863 1.000 0.0962
H112" H Uiso 0.72162 0.55029 0.22058 1.000 0.0962
H114 H Uiso 0.37551 0.40506 0.05536 1.000 0.0555
H114' H Uiso 0.48998 0.40352 0.11102 1.000 0.0555
H114" H Uiso 0.44969 0.45129 0.06832 1.000 0.0555
H116 H Uiso 0.32408 0.33218 0.21707 1.000 0.0584
H116' H Uiso 0.43228 0.34464 0.19279 1.000 0.0584
H116" H Uiso 0.32060 0.34215 0.13431 1.000 0.0584
H119 H Uiso 0.29014 0.35089 0.45248 1.000 0.0945
H120 H Uiso 0.11862 0.32210 0.41124 1.000 0.0884
H121 H Uiso 0.02796 0.33210 0.29465 1.000 0.0895
H123 H Uiso 0.42063 0.43052 0.35104 1.000 0.1263
H124 H Uiso 0.50082 0.34346 0.41123 1.000 0.3050
H124' H Uiso 0.56943 0.38535 0.38771 1.000 0.3050
H124" H Uiso 0.48398 0.35695 0.32821 1.000 0.3050
H125 H Uiso 0.43859 0.39916 0.49541 1.000 0.2161
H125' H Uiso 0.38351 0.44789 0.46388 1.000 0.2161
H125" H Uiso 0.50935 0.44001 0.47135 1.000 0.2161
H126 H Uiso 0.13728 0.37732 0.15503 1.000 0.0993
H127 H Uiso 0.04582 0.30395 0.17160 1.000 0.1643
H127' H Uiso -0.01098 0.33514 0.10361 1.000 0.1643
H127" H Uiso -0.05611 0.33590 0.17480 1.000 0.1643
H128 H Uiso -0.02732 0.42176 0.20868 1.000 0.1567
H128' H Uiso -0.01749 0.42538 0.12708 1.000 0.1567
H128" H Uiso 0.07372 0.44778 0.18994 1.000 0.1567
H1291 H Uiso 0.28210 0.62767 0.23038 0.493(8) 0.1120
H1291' H Uiso 0.36014 0.58870 0.20939 0.493(8) 0.1120
H1291" H Uiso 0.37893 0.60656 0.29065 0.493(8) 0.1120
H1292 H Uiso 0.13086 0.48405 0.39890 0.507(8) 0.2418
H1292' H Uiso 0.11900 0.44835 0.33266 0.507(8) 0.2418
H1292" H Uiso 0.04312 0.49391 0.32599 0.507(8) 0.2418
H1301 H Uiso 0.25705 0.57321 0.36146 0.493(8) 0.0648
H1302 H Uiso 0.14777 0.56545 0.36876 0.507(8) 0.2078
H1311 H Uiso 0.07363 0.52721 0.27350 0.493(8) 0.1163
H1312 H Uiso 0.24091 0.62092 0.30433 0.507(8) 0.1883
H1321 H Uiso 0.16176 0.45581 0.32477 0.493(8) 0.1370
H1321' H Uiso 0.25669 0.48577 0.37610 0.493(8) 0.1370
H1322 H Uiso 0.34315 0.57747 0.23028 0.507(8) 0.1029
H1322' H Uiso 0.21599 0.57534 0.19744 0.507(8) 0.1029
H1331 H Uiso 0.08295 0.61178 0.20479 0.493(8) 0.1819
H1331' H Uiso 0.04091 0.65385 0.24705 0.493(8) 0.1819
H1331" H Uiso 0.01255 0.60013 0.26157 0.493(8) 0.1819
H1332 H Uiso -0.01916 0.59880 0.29952 0.507(8) 0.8260
H1332' H Uiso -0.05881 0.55014 0.25929 0.507(8) 0.8260
H1332" H Uiso -0.04071 0.59571 0.21393 0.507(8) 0.8260
H1341 H Uiso 0.13732 0.54603 0.42603 0.493(8) 0.2082
H1341' H Uiso 0.03844 0.51230 0.39144 0.493(8) 0.2082
H1341" H Uiso 0.03323 0.56755 0.37257 0.493(8) 0.2082
H1342 H Uiso 0.28928 0.53736 0.39101 0.507(8) 0.5952
H1342' H Uiso 0.31737 0.59056 0.41739 0.507(8) 0.5952
H1342" H Uiso 0.39526 0.56226 0.37784 0.507(8) 0.5952
F21 F Uani 0.7307(9) 0.3868(3) 0.1291(4) 1.000 0.269(6)
F22 F Uani 0.6584(5) 0.4028(2) 0.2193(4) 1.000 0.163(3)
F23 F Uani 0.8053(4) 0.3679(2) 0.2361(3) 1.000 0.118(2)
F24 F Uani 0.6364(9) 0.2582(3) 0.3606(3) 1.000 0.199(5)
F25 F Uani 0.6229(5) 0.1950(2) 0.3081(3) 1.000 0.124(3)
F26 F Uani 0.4852(5) 0.2333(4) 0.3096(4) 1.000 0.202(5)
F27 F Uani 0.7914(4) 0.12230(19) 0.0942(3) 1.000 0.0993(19)
F28 F Uani 0.7027(5) 0.0902(3) 0.1573(3) 1.000 0.186(4)
F29 F Uani 0.7295(5) 0.05607(17) 0.0641(4) 1.000 0.133(3)
F210 F Uani 0.3292(10) 0.0464(3) -0.0607(5) 1.000 0.283(6)
F211 F Uani 0.3958(7) 0.0682(3) -0.1433(4) 1.000 0.195(4)
F212 F Uani 0.2702(5) 0.10570(18) -0.1213(3) 1.000 0.110(2)
F213 F Uani 0.1391(3) 0.20761(18) 0.1524(2) 1.000 0.0888(19)
F214 F Uani 0.1214(4) 0.16337(18) 0.0635(3) 1.000 0.114(2)
F215 F Uani 0.0057(3) 0.21851(19) 0.0654(3) 1.000 0.104(2)
F216 F Uani 0.0538(2) 0.36204(12) -0.06720(19) 1.000 0.0577(11)
F217 F Uani 0.2118(3) 0.38273(11) -0.07600(17) 1.000 0.0500(11)
F218 F Uani 0.1634(3) 0.39404(11) 0.02199(17) 1.000 0.0532(11)
F219 F Uani 0.3729(5) 0.25713(17) -0.2698(3) 1.000 0.113(2)
F220 F Uani 0.3280(3) 0.32135(19) -0.23130(19) 1.000 0.0912(18)
F221 F Uani 0.4543(3) 0.32024(17) -0.28335(19) 1.000 0.0824(18)
F222 F Uani 0.8126(3) 0.3220(2) -0.1285(3) 1.000 0.121(2)
F223 F Uani 0.8319(4) 0.3163(2) -0.0224(3) 1.000 0.123(3)
F224 F Uani 0.8394(3) 0.25537(17) -0.0763(5) 1.000 0.145(3)
C21 C Uani 0.5404(4) 0.26608(18) 0.1046(3) 1.000 0.0360(17)
C22 C Uani 0.5991(4) 0.3081(2) 0.1126(3) 1.000 0.0457(19)
C23 C Uani 0.6520(5) 0.3259(3) 0.1801(4) 1.000 0.064(3)
C24 C Uani 0.6470(6) 0.3031(3) 0.2410(4) 1.000 0.078(3)
C25 C Uani 0.5881(6) 0.2625(3) 0.2362(3) 1.000 0.067(3)
C26 C Uani 0.5349(5) 0.2439(2) 0.1685(3) 1.000 0.0518(19)
C27 C Uani 0.7164(7) 0.3712(3) 0.1800(7) 1.000 0.112(4)
C28 C Uani 0.5750(8) 0.2350(5) 0.3013(4) 1.000 0.116(5)
C29 C Uani 0.4905(4) 0.18799(18) 0.0220(3) 1.000 0.0382(17)
C210 C Uani 0.5836(5) 0.16548(19) 0.0593(3) 1.000 0.0449(19)
C211 C Uani 0.6041(6) 0.1179(2) 0.0490(3) 1.000 0.057(2)
C212 C Uani 0.5314(7) 0.0918(2) 0.0018(3) 1.000 0.066(3)
C213 C Uani 0.4368(6) 0.1123(2) -0.0369(3) 1.000 0.065(2)
C214 C Uani 0.4173(5) 0.1603(2) -0.0259(3) 1.000 0.0527(19)
C215 C Uani 0.7057(8) 0.0960(3) 0.0906(4) 1.000 0.074(3)
C216 C Uani 0.3539(10) 0.0838(3) -0.0864(6) 1.000 0.118(4)
C217 C Uani 0.3472(4) 0.25924(16) 0.0218(2) 1.000 0.0301(14)
C218 C Uani 0.2787(4) 0.22991(19) 0.0494(3) 1.000 0.0393(17)
C219 C Uani 0.1748(4) 0.2423(2) 0.0498(3) 1.000 0.0426(17)
C220 C Uani 0.1326(4) 0.2849(2) 0.0212(3) 1.000 0.0425(19)
C221 C Uani 0.1988(4) 0.31547(17) -0.0053(3) 1.000 0.0315(16)
C222 C Uani 0.3032(4) 0.30284(16) -0.0041(2) 1.000 0.0288(12)
C223 C Uani 0.1088(5) 0.2079(3) 0.0819(4) 1.000 0.064(3)
C224 C Uani 0.1569(4) 0.36285(18) -0.0323(3) 1.000 0.0385(17)
C225 C Uani 0.5173(4) 0.26584(15) -0.0408(3) 1.000 0.0303(16)
C226 C Uani 0.4493(4) 0.27374(16) -0.1090(3) 1.000 0.0317(16)
C227 C Uani 0.4895(4) 0.28778(17) -0.1673(3) 1.000 0.0359(17)
C228 C Uani 0.5982(4) 0.29392(18) -0.1607(3) 1.000 0.0432(17)
C229 C Uani 0.6676(4) 0.2861(2) -0.0945(3) 1.000 0.0446(17)
C230 C Uani 0.6270(4) 0.27160(18) -0.0362(3) 1.000 0.0377(17)
C231 C Uani 0.4121(5) 0.2963(2) -0.2376(3) 1.000 0.0466(19)
C232 C Uani 0.7855(5) 0.2925(3) -0.0857(4) 1.000 0.062(2)
B2 B Uani 0.4734(4) 0.24545(19) 0.0271(3) 1.000 0.0319(17)
H22 H Uiso 0.60358 0.32531 0.07084 1.000 0.0551
H24 H Uiso 0.68380 0.31514 0.28642 1.000 0.0932
H26 H Uiso 0.49447 0.21560 0.16670 1.000 0.0623
H210 H Uiso 0.63496 0.18321 0.09303 1.000 0.0544
H212 H Uiso 0.54511 0.05921 -0.00481 1.000 0.0796
H214 H Uiso 0.35234 0.17420 -0.05183 1.000 0.0630
H218 H Uiso 0.30501 0.20012 0.06890 1.000 0.0472
H220 H Uiso 0.06013 0.29303 0.01967 1.000 0.0508
H222 H Uiso 0.34714 0.32477 -0.02168 1.000 0.0344
H226 H Uiso 0.37408 0.26940 -0.11529 1.000 0.0381
H228 H Uiso 0.62501 0.30333 -0.20087 1.000 0.0522
H230 H Uiso 0.67601 0.26542 0.00836 1.000 0.0452

loop_
_atom_type_symbol
_atom_type_description
_atom_type_scat_dispersion_real
_atom_type_scat_dispersion_imag
_atom_type_scat_source
Pd Pd -0.9988 1.0072 'International Tables Vol C Tables 4.2.6.8 and 6.1.1.4'
O O 0.0106 0.0060 'International Tables Vol C Tables 4.2.6.8 and 6.1.1.4'
N N 0.0061 0.0033 'International Tables Vol C Tables 4.2.6.8 and 6.1.1.4'
F F 0.0171 0.0103 'International Tables Vol C Tables 4.2.6.8 and 6.1.1.4'
B B 0.0013 0.0007 'International Tables Vol C Tables 4.2.6.8 and 6.1.1.4'
H H 0.0000 0.0000 'International Tables Vol C Tables 4.2.6.8 and 6.1.1.4'
C C 0.0033 0.0016 'International Tables Vol C Tables 4.2.6.8 and 6.1.1.4'

loop_
_geom_angle_atom_site_label_1
_geom_angle_atom_site_label_2
_geom_angle_atom_site_label_3
_geom_angle
_geom_angle_publ_flag
O112 Pd11 N11 173.9(4) yes
O112 Pd11 N12 108.1(5) yes
O112 Pd11 C1322 80.2(10) yes
N11 Pd11 N12 76.66(15) yes
N11 Pd11 C1322 94.9(9) yes
O111 Pd11 N11 109.8(4) yes
N11 Pd11 C1321 166.7(5) yes
N12 Pd11 C1322 171.4(9) yes
O111 Pd11 N12 173.5(4) yes
N12 Pd11 C1321 90.2(5) yes
O111 Pd11 C1321 83.3(6) yes
C1291 O111 C1301 115.6(12) yes
Pd11 O111 C1301 113.6(10) yes
Pd11 O111 C1291 124.9(12) yes
C1292 O112 C1302 110.0(17) yes
Pd11 O112 C1302 112.6(14) yes
Pd11 O112 C1292 131.9(14) yes
C1301 O121 C1331 113.1(13) yes
C1302 O122 C1332 130(4) yes
Pd11 N11 C11 122.8(3) yes
Pd11 N11 C113 115.7(3) yes
C11 N11 C113 121.5(4) yes
Pd11 N12 C115 116.9(3) yes
Pd11 N12 C117 121.0(3) yes
C115 N12 C117 122.1(4) yes
O111 C1301 C1311 106.1(13) yes
O121 C1301 C1311 122.5(16) yes
O111 C1301 O121 108.5(12) yes
O112 C1302 O122 107(2) yes
O112 C1302 C1312 112(2) yes
O122 C1302 C1312 98(2) yes
C1301 C1311 C1321 107(2) no
C1301 C1311 C1341 104.9(15) no
C1321 C1311 C1341 113.7(19) no
C1322 C1312 C1342 120(3) no
C1302 C1312 C1322 105(2) no
C1302 C1312 C1342 83(3) no
Pd11 C1321 C1311 102.2(15) yes
Pd11 C1322 C1312 108.9(18) yes
N11 C11 C12 117.6(4) yes
N11 C11 C16 118.4(5) yes
C12 C11 C16 123.7(5) no
C13 C12 C17 120.8(5) no
C11 C12 C13 116.6(5) no
C11 C12 C17 122.6(5) no
C12 C13 C14 121.0(5) no
C13 C14 C15 120.8(5) no
C14 C15 C16 121.8(6) no
C11 C16 C15 116.2(5) no
C11 C16 C110 121.4(5) no
C15 C16 C110 122.4(5) no
C12 C17 C19 112.6(5) no
C18 C17 C19 110.0(5) no
C12 C17 C18 110.4(5) no
O111 C1291 H1291" 109.46 no
O111 C1291 H1291 109.55 no
O111 C1291 H1291' 109.37 no
H1291 C1291 H1291" 109.57 no
H1291' C1291 H1291" 109.41 no
H1291 C1291 H1291' 109.47 no
O112 C1292 H1292' 109.15 no
H1292 C1292 H1292' 109.47 no
H1292 C1292 H1292" 109.78 no
O112 C1292 H1292 109.33 no
O112 C1292 H1292" 109.46 no
H1292' C1292 H1292" 109.63 no
O121 C1301 H1301 106.20 no
O111 C1301 H1301 106.31 no
C1311 C1301 H1301 106.27 no
O112 C1302 H1302 112.89 no
O122 C1302 H1302 113.20 no
C1312 C1302 H1302 112.58 no
C1301 C1311 H1311 110.31 no
C1321 C1311 H1311 110.23 no
C1341 C1311 H1311 110.17 no
C1342 C1312 H1312 115.05 no
C1302 C1312 H1312 115.23 no
C1322 C1312 H1312 114.79 no
C1311 C1321 H1321' 111.20 no
Pd11 C1321 H1321 111.47 no
C1311 C1321 H1321 110.88 no
H1321 C1321 H1321' 109.18 no
Pd11 C1321 H1321' 111.82 no
C1312 C1322 H1322 110.01 no
Pd11 C1322 H1322 109.71 no
Pd11 C1322 H1322' 110.01 no
C1312 C1322 H1322' 109.99 no
H1322 C1322 H1322' 108.25 no
O121 C1331 H1331' 109.48 no
O121 C1331 H1331 109.37 no
H1331 C1331 H1331" 109.41 no
H1331' C1331 H1331" 109.56 no
O121 C1331 H1331" 109.59 no
H1331 C1331 H1331' 109.42 no
C111 C110 C112 110.6(5) no
C16 C110 C111 111.6(5) no
C16 C110 C112 113.0(5) no
H1332 C1332 H1332' 110.08 no
H1332 C1332 H1332" 108.59 no
O122 C1332 H1332" 108.92 no
O122 C1332 H1332' 110.24 no
O122 C1332 H1332 108.98 no
H1332' C1332 H1332" 110.00 no
C1311 C1341 H1341" 109.40 no
H1341' C1341 H1341" 109.91 no
H1341 C1341 H1341' 109.47 no
C1311 C1341 H1341' 109.39 no
C1311 C1341 H1341 109.08 no
H1341 C1341 H1341" 109.58 no
H1342' C1342 H1342" 108.74 no
C1312 C1342 H1342 109.83 no
C1312 C1342 H1342' 108.99 no
H1342 C1342 H1342" 110.05 no
H1342 C1342 H1342' 109.83 no
C1312 C1342 H1342" 109.37 no
C14 C13 H13 119.50 no
C114 C113 C115 120.3(4) no
N11 C113 C115 115.3(4) yes
N11 C113 C114 124.4(4) yes
C12 C13 H13 119.54 no
C13 C14 H14 119.57 no
C15 C14 H14 119.67 no
C16 C15 H15 119.07 no
C14 C15 H15 119.15 no
C113 C115 C116 120.0(5) no
N12 C115 C113 115.3(4) yes
N12 C115 C116 124.7(5) yes
C19 C17 H17 107.91 no
C18 C17 H17 107.94 no
C118 C117 C122 123.1(6) no
N12 C117 C122 118.7(5) yes
N12 C117 C118 118.0(6) yes
C12 C17 H17 107.87 no
C117 C118 C123 121.2(6) no
C119 C118 C123 122.7(6) no
C17 C18 H18" 109.45 no
H18 C18 H18' 109.48 no
H18 C18 H18" 109.56 no
H18' C18 H18" 109.60 no
C117 C118 C119 116.1(7) no
C17 C18 H18 109.35 no
C17 C18 H18' 109.38 no
C17 C19 H19 109.48 no
C17 C19 H19' 109.56 no
C17 C19 H19" 109.49 no
H19' C19 H19" 109.51 no
H19 C19 H19' 109.43 no
H19 C19 H19" 109.36 no
C118 C119 C120 120.9(7) no
C119 C120 C121 121.3(8) no
C120 C121 C122 121.1(8) no
C117 C122 C121 117.3(6) no
C121 C122 C126 120.5(6) no
C117 C122 C126 122.1(6) no
C124 C123 C125 110.6(9) no
C118 C123 C124 111.8(10) no
C118 C123 C125 114.3(8) no
C122 C126 C128 109.9(6) no
C127 C126 C128 111.5(7) no
C122 C126 C127 113.4(7) no
C16 C110 H110 107.16 no
C111 C110 H110 107.11 no
C112 C110 H110 107.10 no
C110 C111 H111" 109.44 no
C110 C111 H111 109.47 no
H111' C111 H111" 109.44 no
C110 C111 H111' 109.50 no
H111' C111 H111 109.52 no
H111" C111 H111 109.45 no
H112" C112 H112 109.46 no
H112' C112 H112" 109.43 no
H112' C112 H112 109.55 no
C110 C112 H112' 109.50 no
C110 C112 H112" 109.40 no
C110 C112 H112 109.49 no
H114' C114 H114 109.48 no
H114" C114 H114 109.51 no
C113 C114 H114 109.42 no
C113 C114 H114' 109.46 no
C113 C114 H114" 109.45 no
H114' C114 H114" 109.50 no
C115 C116 H116' 109.41 no
H116" C116 H116 109.52 no
C115 C116 H116 109.48 no
H116' C116 H116" 109.45 no
C115 C116 H116" 109.54 no
H116' C116 H116 109.43 no
C118 C119 H119 119.59 no
C120 C119 H119 119.47 no
C119 C120 H120 119.36 no
C121 C120 H120 119.34 no
C120 C121 H121 119.43 no
C22 C21 C26 115.0(5) no
C22 C21 B2 123.9(5) yes
C122 C121 H121 119.47 no
C26 C21 B2 120.9(5) yes
C21 C22 C23 122.5(6) no
C125 C123 H123 106.57 no
C24 C23 C27 122.5(8) no
C22 C23 C27 116.4(7) no
C124 C123 H123 106.54 no
C118 C123 H123 106.51 no
C22 C23 C24 121.0(7) no
C123 C124 H124 109.43 no
H124' C124 H124" 109.55 no
H124' C124 H124 109.45 no
C123 C124 H124" 109.49 no
C123 C124 H124' 109.44 no
C23 C24 C25 118.7(7) no
H124" C124 H124 109.48 no
H125" C125 H125 109.50 no
C123 C125 H125' 109.45 no
C123 C125 H125" 109.44 no
C123 C125 H125 109.48 no
H125' C125 H125" 109.49 no
H125' C125 H125 109.47 no
C24 C25 C26 120.9(6) no
C24 C25 C28 122.9(7) no
C26 C25 C28 116.2(7) no
C21 C26 C25 121.7(6) no
C128 C126 H126 107.27 no
C122 C126 H126 107.24 no
C127 C126 H126 107.21 no
F21 C27 F23 115.6(10) yes
F22 C27 C23 99.8(7) yes
F21 C27 C23 121.9(11) yes
F22 C27 F23 93.8(8) yes
F21 C27 F22 114.1(9) yes
C126 C127 H127' 109.37 no
C126 C127 H127" 109.42 no
C126 C127 H127 109.49 no
H127' C127 H127" 109.44 no
H127' C127 H127 109.52 no
H127" C127 H127 109.59 no
F23 C27 C23 107.0(8) yes
C126 C128 H128" 109.49 no
C126 C128 H128 109.53 no
C126 C128 H128' 109.48 no
H128' C128 H128 109.44 no
H128" C128 H128 109.49 no
H128' C128 H128" 109.41 no
F24 C28 F25 99.6(8) yes
F24 C28 F26 106.8(9) yes
F24 C28 C25 106.4(9) yes
F25 C28 F26 113.8(12) yes
F25 C28 C25 113.3(8) yes
F26 C28 C25 115.1(9) yes
C210 C29 C214 116.5(5) no
C210 C29 B2 122.0(5) yes
C214 C29 B2 121.1(5) yes
C23 C22 H22 118.75 no
C21 C22 H22 118.71 no
C23 C24 H24 120.52 no
C25 C24 H24 120.75 no
C21 C26 H26 119.11 no
C25 C26 H26 119.19 no
C29 C210 C211 122.4(5) no
C212 C211 C215 120.6(6) no
C210 C211 C215 119.6(6) no
C210 C211 C212 119.8(6) no
C211 C212 C213 120.5(6) no
C214 C213 C216 119.6(7) no
C212 C213 C214 119.1(6) no
C212 C213 C216 121.3(6) no
C29 C214 C213 121.8(6) no
F27 C215 C211 114.0(7) yes
F27 C215 F28 103.6(7) yes
F27 C215 F29 104.0(8) yes
F29 C215 C211 113.9(7) yes
F28 C215 F29 109.7(8) yes
F28 C215 C211 110.9(8) yes
F211 C216 F212 99.9(8) yes
F211 C216 C213 108.8(10) yes
F212 C216 C213 117.2(7) yes
F210 C216 C213 114.8(10) yes
F210 C216 F211 102.8(9) yes
F210 C216 F212 111.0(11) yes
C218 C217 C222 114.9(5) no
C218 C217 B2 122.1(4) yes
C222 C217 B2 122.8(4) yes
C217 C218 C219 122.9(5) no
C220 C219 C223 121.2(5) no
C218 C219 C220 120.6(5) no
C218 C219 C223 118.1(5) no
C219 C220 C221 118.2(5) no
C220 C221 C224 119.0(5) no
C222 C221 C224 120.5(5) no
C220 C221 C222 120.4(5) no
C217 C222 C221 122.9(5) no
F213 C223 C219 111.3(6) yes
F214 C223 F215 109.2(6) yes
F213 C223 F214 104.0(6) yes
F213 C223 F215 106.7(6) yes
F214 C223 C219 112.8(6) yes
F215 C223 C219 112.4(6) yes
F217 C224 C221 113.3(4) yes
F216 C224 F217 107.3(4) yes
F216 C224 F218 105.9(4) yes
F216 C224 C221 113.2(4) yes
F217 C224 F218 105.1(4) yes
F218 C224 C221 111.5(4) yes
C226 C225 C230 115.8(5) no
C226 C225 B2 122.7(5) yes
C230 C225 B2 121.2(5) yes
C225 C226 C227 121.6(5) no
C228 C227 C231 120.4(5) no
C226 C227 C228 121.1(5) no
C226 C227 C231 118.5(5) no
C227 C228 C229 118.9(5) no
C230 C229 C232 120.0(5) no
C228 C229 C230 119.9(5) no
C228 C229 C232 120.1(5) no
C225 C230 C229 122.6(5) no
F219 C231 C227 112.9(5) yes
F219 C231 F220 105.4(6) yes
F219 C231 F221 107.0(5) yes
F220 C231 C227 112.9(5) yes
F221 C231 C227 113.1(5) yes
F220 C231 F221 104.8(5) yes
F223 C232 F224 99.8(7) yes
F223 C232 C229 111.9(6) yes
F222 C232 F223 96.9(6) yes
F222 C232 F224 114.8(7) yes
F222 C232 C229 115.3(6) yes
F224 C232 C229 115.3(7) yes
C29 C210 H210 118.85 no
C211 C210 H210 118.79 no
C211 C212 H212 119.74 no
C213 C212 H212 119.80 no
C213 C214 H214 119.09 no
C29 C214 H214 119.14 no
C217 C218 H218 118.53 no
C219 C218 H218 118.53 no
C219 C220 H220 120.86 no
C221 C220 H220 120.95 no
C221 C222 H222 118.52 no
C217 C222 H222 118.54 no
C225 C226 H226 119.13 no
C227 C226 H226 119.23 no
C227 C228 H228 120.53 no
C229 C228 H228 120.62 no
C229 C230 H230 118.69 no
C225 C230 H230 118.67 no
C21 B2 C217 105.8(4) yes
C21 B2 C225 113.0(4) yes
C29 B2 C225 103.0(4) yes
C217 B2 C225 112.5(4) yes
C29 B2 C217 111.9(4) yes
C21 B2 C29 110.9(4) yes

loop_
_geom_bond_atom_site_label_1
_geom_bond_atom_site_label_2
_geom_bond_distance
_geom_bond_publ_flag
Pd11 O112 2.055(14) yes
Pd11 N11 2.104(4) yes
Pd11 N12 2.074(4) yes
Pd11 C1322 2.10(3) yes
Pd11 O111 2.052(14) yes
Pd11 C1321 2.01(3) yes
F21 C27 1.123(15) yes
F22 C27 1.475(12) yes
F23 C27 1.375(13) yes
F24 C28 1.387(12) yes
F25 C28 1.278(15) yes
F26 C28 1.198(12) yes
F27 C215 1.314(11) yes
F28 C215 1.297(10) yes
F29 C215 1.302(10) yes
F210 C216 1.238(13) yes
F211 C216 1.394(14) yes
F212 C216 1.283(13) yes
F213 C223 1.315(8) yes
F214 C223 1.327(10) yes
F215 C223 1.319(8) yes
F216 C224 1.335(6) yes
F217 C224 1.336(6) yes
F218 C224 1.351(6) yes
F219 C231 1.309(8) yes
F220 C231 1.318(8) yes
F221 C231 1.318(7) yes
F222 C232 1.273(9) yes
F223 C232 1.393(9) yes
F224 C232 1.246(9) yes
O111 C1301 1.41(2) yes
O111 C1291 1.43(2) yes
O112 C1292 1.38(3) yes
O112 C1302 1.40(3) yes
O121 C1301 1.381(16) yes
O121 C1331 1.40(2) yes
O122 C1302 1.34(4) yes
O122 C1332 1.37(6) yes
N11 C11 1.445(6) yes
N11 C113 1.285(6) yes
N12 C117 1.441(7) yes
N12 C115 1.280(7) yes
C1301 C1311 1.52(3) no
C1302 C1312 1.51(4) no
C1311 C1341 1.55(3) no
C1311 C1321 1.56(3) no
C1312 C1322 1.48(4) no
C1312 C1342 1.56(5) no
C11 C12 1.400(8) no
C11 C16 1.406(8) no
C12 C13 1.398(8) no
C12 C17 1.510(8) no
C13 C14 1.381(9) no
C14 C15 1.366(8) no
C15 C16 1.394(8) no
C16 C110 1.511(8) no
C17 C19 1.523(9) no
C17 C18 1.524(8) no
C1291 H1291' 0.9809 no
C1291 H1291" 0.9798 no
C1291 H1291 0.9790 no
C1292 H1292" 0.9772 no
C1292 H1292' 0.9809 no
C1292 H1292 0.9791 no
C1301 H1301 0.9998 no
C1302 H1302 0.9983 no
C1311 H1311 1.0006 no
C1312 H1312 0.9996 no
C1321 H1321' 0.9872 no
C1321 H1321 0.9935 no
C1322 H1322 0.9931 no
C1322 H1322' 0.9876 no
C1331 H1331" 0.9793 no
C1331 H1331 0.9812 no
C1331 H1331' 0.9795 no
C110 C112 1.542(9) no
C110 C111 1.520(8) no
C1332 H1332 0.9849 no
C1332 H1332" 0.9859 no
C1332 H1332' 0.9676 no
C1341 H1341 0.9820 no
C1341 H1341" 0.9767 no
C1341 H1341' 0.9782 no
C1342 H1342" 0.9832 no
C1342 H1342 0.9699 no
C1342 H1342' 0.9855 no
C113 C114 1.491(7) no
C13 H13 0.9499 no
C113 C115 1.495(7) no
C14 H14 0.9498 no
C15 H15 0.9502 no
C115 C116 1.487(7) no
C117 C122 1.408(9) no
C17 H17 1.0004 no
C117 C118 1.383(8) no
C18 H18 0.9801 no
C118 C119 1.415(12) no
C118 C123 1.515(13) no
C18 H18' 0.9799 no
C18 H18" 0.9786 no
C19 H19" 0.9803 no
C119 C120 1.371(13) no
C19 H19 0.9812 no
C19 H19' 0.9793 no
C120 C121 1.350(11) no
C121 C122 1.384(10) no
C122 C126 1.511(9) no
C123 C125 1.545(13) no
C123 C124 1.474(19) no
C126 C128 1.512(12) no
C126 C127 1.528(13) no
C110 H110 1.0003 no
C111 H111 0.9796 no
C111 H111" 0.9805 no
C111 H111' 0.9799 no
C112 H112 0.9792 no
C112 H112' 0.9797 no
C112 H112" 0.9808 no
C114 H114' 0.9800 no
C114 H114" 0.9797 no
C114 H114 0.9800 no
C116 H116' 0.9806 no
C116 H116" 0.9796 no
C116 H116 0.9799 no
C119 H119 0.9500 no
C120 H120 0.9487 no
C21 C22 1.395(8) no
C21 C26 1.391(8) no
C21 B2 1.639(8) yes
C121 H121 0.9502 no
C22 C23 1.406(9) no
C23 C24 1.347(11) no
C23 C27 1.523(12) no
C123 H123 0.9993 no
C124 H124' 0.9796 no
C24 C25 1.364(12) no
C124 H124 0.9806 no
C124 H124" 0.9793 no
C25 C28 1.511(12) no
C25 C26 1.418(8) no
C125 H125' 0.9800 no
C125 H125" 0.9798 no
C125 H125 0.9798 no
C126 H126 1.0001 no
C127 H127' 0.9806 no
C127 H127" 0.9796 no
C127 H127 0.9790 no
C128 H128' 0.9807 no
C128 H128" 0.9801 no
C128 H128 0.9796 no
C29 B2 1.644(7) yes
C29 C210 1.393(8) no
C29 C214 1.390(8) no
C22 H22 0.9492 no
C24 H24 0.9508 no
C26 H26 0.9490 no
C210 C211 1.393(8) no
C211 C212 1.355(9) no
C211 C215 1.493(12) no
C212 C213 1.391(10) no
C213 C214 1.404(8) no
C213 C216 1.486(13) no
C217 C218 1.397(7) no
C217 C222 1.397(6) no
C217 B2 1.643(7) yes
C218 C219 1.378(8) no
C219 C223 1.510(9) no
C219 C220 1.380(8) no
C220 C221 1.387(8) no
C221 C222 1.379(7) no
C221 C224 1.490(7) no
C225 C226 1.409(8) no
C225 C230 1.397(7) no
C225 B2 1.637(8) yes
C226 C227 1.392(8) no
C227 C231 1.494(8) no
C227 C228 1.380(7) no
C228 C229 1.387(8) no
C229 C230 1.398(8) no
C229 C232 1.491(9) no
C210 H210 0.9506 no
C212 H212 0.9515 no
C214 H214 0.9493 no
C218 H218 0.9504 no
C220 H220 0.9501 no
C222 H222 0.9500 no
C226 H226 0.9508 no
C228 H228 0.9506 no
C230 H230 0.9507 no

loop_
_geom_contact_atom_site_label_1
_geom_contact_atom_site_label_2
_geom_contact_distance
_geom_contact_site_symmetry_2
_geom_contact_publ_flag
Pd11 C17 3.901(6) . no
Pd11 C110 4.095(7) . no
Pd11 C111 3.727(8) . no
Pd11 C123 3.738(10) . no
Pd11 C126 4.143(8) . no
Pd11 C128 3.801(9) . no
Pd11 H111" 2.8046 . no
Pd11 H128" 2.8822 . no
Pd11 H17 3.2556 . no
Pd11 H1342 3.0096 . no
Pd11 H1342" 3.2704 . no
Pd11 H123 2.9243 . no
F21 C13 3.343(9) 3_665 no
F22 C112 3.283(10) . no
F22 C110 3.243(8) . no
F22 F212 3.065(9) 4_555 no
F23 F212 2.965(8) 4_555 no
F23 F211 2.949(10) 4_555 no
F24 C221 3.258(9) 4_555 no
F24 C220 3.319(9) 4_555 no
F25 F220 2.934(8) 4_555 no
F25 C1331 3.21(2) 2_545 no
F28 C1332 3.20(6) 2_545 no
F28 C112 3.262(10) 2_645 no
F29 F210 2.989(10) 3_655 no
F21 H22 2.4639 . no
F21 H13 2.5280 3_665 no
F21 H18 2.7873 3_665 no
F22 H110 2.4306 . no
F22 H114' 2.6220 . no
F22 H24 2.7750 . no
F23 H128 2.7773 1_655 no
F23 H24 2.5044 . no
F23 H127" 2.5135 1_655 no
F24 H24 2.3190 . no
F25 H1331' 2.4166 2_545 no
F26 H1331' 2.4822 2_545 no
F26 H26 2.8120 . no
F27 H119 2.8147 4_554 no
F27 H210 2.6378 . no
F28 H112" 2.5745 2_645 no
F28 H1332 2.6787 2_545 no
F29 H111' 2.7726 2_645 no
F29 H212 2.4246 . no
F210 F29 2.989(10) 3_655 no
F210 C1341 3.33(3) 2_545 no
F211 C1292 3.19(3) 4_554 no
F211 F23 2.949(10) 4_454 no
F212 F23 2.965(8) 4_454 no
F212 F22 3.065(9) 4_454 no
F213 F221 3.015(6) 4_455 no
F214 C1342 2.96(5) 2_545 no
F216 C19 3.314(8) 3_565 no
F220 F25 2.934(8) 4_454 no
F221 F213 3.015(6) 4_554 no
F222 C1291 3.364(15) 3_665 no
F224 C119 3.340(10) 4_554 no
F210 H1341 2.5146 2_545 no
F210 H212 2.7476 . no
F211 H1292" 2.7394 4_554 no
F212 H214 2.4441 . no
F212 H124' 2.6295 4_454 no
F214 H218 2.5511 . no
F214 H1342' 2.2021 2_545 no
F215 H220 2.4438 . no
F216 H220 2.5525 . no
F217 H222 2.4355 . no
F218 H126 2.6880 . no
F218 H114 2.6609 . no
F220 H226 2.6136 . no
F221 H228 2.4288 . no
F222 H1291 2.4902 3_665 no
F222 H228 2.5347 . no
F223 H19" 2.7830 3_665 no
F223 H230 2.6362 . no
F223 H127' 2.8107 1_655 no
O111 C1311 2.34(3) . no
O111 C1321 2.70(3) . no
O112 C1312 2.41(3) . no
O112 C1322 2.67(4) . no
O111 H1331 2.6250 . no
O112 H1342 1.8305 . no
O121 H1341" 2.7157 . no
O121 H1291 2.3577 . no
O121 H1291" 2.8878 . no
O122 H1292" 2.4772 . no
O122 H1322' 2.3048 . no
N11 C1322 3.09(3) . no
N11 N12 2.591(5) . no
N11 C111 3.358(8) . no
N11 C115 2.351(6) . no
N12 C128 3.372(10) . no
N12 N11 2.591(5) . no
N12 C1321 2.89(3) . no
N12 C113 2.347(6) . no
N11 H17 2.3840 . no
N11 H111" 2.8430 . no
N11 H110 2.5299 . no
N12 H126 2.5484 . no
N12 H128" 2.8496 . no
N12 H123 2.3694 . no
N12 H1321 2.7499 . no
C1291 C11 3.460(15) . no
C1291 C1331 3.37(3) . no
C1291 F222 3.364(15) 3_665 no
C1292 C117 3.45(2) . no
C1292 C1342 3.51(6) . no
C1292 C1332 3.42(9) . no
C1292 F211 3.19(3) 4_455 no
C1321 N12 2.89(3) . no
C1321 C117 2.93(2) . no
C1321 C123 3.52(3) . no
C1321 C118 3.16(2) . no
C1321 O111 2.70(3) . no
C1321 C1301 2.48(2) . no
C1321 C122 3.56(2) . no
C1322 N11 3.09(3) . no
C1322 C12 3.45(3) . no
C1322 C11 3.19(3) . no
C1322 O112 2.67(4) . no
C1322 C1302 2.37(4) . no
C1331 C1291 3.37(3) . no
C1331 C1341 3.40(3) . no
C1331 F25 3.21(2) 2_555 no
C1332 F28 3.20(6) 2_555 no
C1332 C1292 3.42(9) . no
C11 C1291 3.460(15) . no
C1341 C212 3.24(2) 2_555 no
C1341 F210 3.33(3) 2_555 no
C1341 C1331 3.40(3) . no
C12 C114 3.589(7) . no
C12 C1322 3.45(3) . no
C1342 F214 2.96(5) 2_555 no
C1342 C1292 3.51(6) . no
C13 F21 3.343(9) 3_665 no
C16 C114 3.491(7) . no
C17 C113 3.484(7) . no
C17 Pd11 3.901(6) . no
C19 F216 3.314(8) 3_565 no
C22 C230 3.129(8) . no
C26 C218 3.556(8) . no
C26 C210 3.207(8) . no
C1291 H228 3.0043 3_665 no
C1291 H1331 3.0324 . no
C1291 H111" 3.0914 . no
C1292 H1342 2.7034 . no
C1292 H128" 3.0737 . no
C1311 H1331" 2.5796 . no
C1321 H128" 2.9938 . no
C1322 H111" 3.0453 . no
C1322 H19 2.9105 . no
C1331 H1311 2.6902 . no
C1331 H1341" 2.9019 . no
C1331 H1291 2.8723 . no
C110 Pd11 4.095(7) . no
C110 C113 3.362(8) . no
C110 F22 3.243(8) . no
C1332 H1292" 2.7209 . no
C111 N11 3.358(8) . no
C111 Pd11 3.727(8) . no
C11 H111" 3.0979 . no
C11 H114" 2.4363 . no
C11 H1291' 2.5893 . no
C11 H1322 2.7429 . no
C1341 H1331" 2.8507 . no
C12 H1291' 2.8738 . no
C112 F22 3.283(10) . no
C112 F28 3.262(10) 2_655 no
C12 H114" 3.0336 . no
C113 C17 3.484(7) . no
C13 H18 2.8145 . no
C13 H19" 2.7945 . no
C113 C110 3.362(8) . no
C114 C12 3.589(7) . no
C114 C16 3.491(7) . no
C115 C123 3.529(9) . no
C15 H112 2.9558 . no
C15 H1291' 3.0718 . no
C15 H112" 2.8103 . no
C115 C126 3.305(10) . no
C16 H1322 3.0085 . no
C16 H1291' 2.7469 . no
C16 H114" 2.9200 . no
C116 C126 3.555(10) . no
C116 C122 3.416(8) . no
C117 C1292 3.45(2) . no
C18 H112 3.0210 3_665 no
C118 C1321 3.16(2) . no
C18 H13 2.9883 . no
C19 H1322' 2.8910 . no
C19 H13 2.9271 . no
C119 F224 3.340(10) 4_455 no
C120 C230 3.563(8) 4_455 no
C120 C229 3.564(8) 4_455 no
C21 H230 2.8117 . no
C21 H210 2.6693 . no
C22 H230 2.7068 . no
C122 C116 3.416(8) . no
C122 C1321 3.56(2) . no
C22 H116' 3.0852 . no
C22 H114' 3.0342 . no
C23 H116' 2.9291 . no
C123 C1321 3.52(3) . no
C123 C115 3.529(9) . no
C123 Pd11 3.738(10) . no
C23 H114' 3.0971 . no
C24 H116' 2.9351 . no
C25 H116' 3.0482 . no
C126 C115 3.305(10) . no
C26 H210 2.7451 . no
C126 C116 3.555(10) . no
C126 Pd11 4.143(8) . no
C27 H114' 3.0347 . no
C128 N12 3.372(10) . no
C128 Pd11 3.801(9) . no
C28 H1331' 2.7715 2_545 no
C29 H26 2.8684 . no
C29 H120 2.9825 4_554 no
C29 H218 2.7501 . no
C210 C26 3.207(8) . no
C212 C1341 3.24(2) 2_545 no
C112 H15 2.6322 . no
C113 H17 2.8256 . no
C113 H110 2.6598 . no
C114 H110 2.9807 . no
C114 H116" 2.8858 . no
C214 C218 3.208(8) . no
C114 H116' 2.9451 . no
C115 H123 3.0406 . no
C115 H124" 3.0739 . no
C115 H126 2.5926 . no
C116 H124" 2.8782 . no
C116 H126 2.8150 . no
C116 H114 2.9605 . no
C116 H114' 2.8750 . no
C117 H128" 3.0561 . no
C117 H1321 2.3754 . no
C117 H1292' 2.6270 . no
C117 H116 2.4521 . no
C117 H124" 3.0876 . no
C118 H1292' 2.9548 . no
C218 C26 3.556(8) . no
C118 H1321 2.7257 . no
C218 C214 3.208(8) . no
C118 H1321' 3.0014 . no
C119 H125 2.8652 . no
C220 F24 3.319(9) 4_454 no
C221 F24 3.258(9) 4_454 no
C121 H1292' 2.9631 . no
C121 H127" 2.8848 . no
C121 H127 2.8293 . no
C122 H1292' 2.6843 . no
C122 H116 2.8351 . no
C122 H1321 2.7258 . no
C222 C226 3.157(7) . no
C123 H1321' 3.0661 . no
C125 H1321' 3.0500 . no
C125 H119 2.8027 . no
C226 C222 3.157(7) . no
C127 H220 3.0657 . no
C127 H121 2.6062 . no
C128 H1292' 3.0449 . no
C229 C120 3.564(8) 4_554 no
C230 C22 3.129(8) . no
C230 C120 3.563(8) 4_554 no
C210 H26 2.9384 . no
C210 H120 2.9931 4_554 no
C211 H1341" 2.9335 2_545 no
C212 H1341" 2.8057 2_545 no
C214 H218 2.8013 . no
C217 H226 2.7416 . no
C217 H214 2.7949 . no
C218 H214 2.8247 . no
C220 H127' 3.0398 . no
C221 H116" 2.8658 . no
C222 H226 2.6745 . no
C222 H116" 2.8350 . no
C225 H22 2.7421 . no
C225 H14 2.9956 3_665 no
C225 H120 3.0428 4_554 no
C225 H222 2.8337 . no
C226 H222 2.7582 . no
C226 H14 3.0508 3_665 no
C230 H22 2.6236 . no
C230 H120 2.8259 4_554 no
H111' H112' 2.4773 . no
H111' F29 2.7726 2_655 no
H111" N11 2.8430 . no
H111" C1322 3.0453 . no
H111" C11 3.0979 . no
H111" H1322 2.5862 . no
H111" H1342" 2.5627 . no
H111" Pd11 2.8046 . no
H111" C1291 3.0914 . no
H112' H111' 2.4773 . no
H112" H15 2.2234 . no
H112" H111 2.5983 . no
H112" C15 2.8103 . no
H112" F28 2.5745 2_655 no
H114' F22 2.6220 . no
H114' C22 3.0342 . no
H114' C27 3.0347 . no
H114' C116 2.8750 . no
H114' H116' 2.5113 . no
H114' C23 3.0971 . no
H114" C11 2.4363 . no
H114" C16 2.9200 . no
H114" C12 3.0336 . no
H116' C23 2.9291 . no
H116' C24 2.9351 . no
H116' C25 3.0482 . no
H116' C22 3.0852 . no
H116' H124" 2.5472 . no
H116' C114 2.9451 . no
H116' H114' 2.5113 . no
H116" C221 2.8658 . no
H116" C114 2.8858 . no
H116" H114 2.5371 . no
H116" C222 2.8350 . no
H124' F212 2.6295 4_555 no
H124' H125" 2.4735 . no
H124" C116 2.8782 . no
H124" C115 3.0739 . no
H124" C117 3.0876 . no
H124" H116' 2.5472 . no
H125' H1321' 2.3111 . no
H125" H124' 2.4735 . no
H13 H18 2.4549 . no
H13 C18 2.9883 . no
H13 C19 2.9271 . no
H13 H19" 2.3671 . no
H13 F21 2.5280 3_665 no
H127' F223 2.8107 1_455 no
H127' H128' 2.5941 . no
H127' C220 3.0398 . no
H127' H220 2.3478 . no
H14 C226 3.0508 3_665 no
H14 C225 2.9956 3_665 no
H127" F23 2.5135 1_455 no
H127" C121 2.8848 . no
H127" H128 2.5165 . no
H127" H121 2.3002 . no
H15 H112" 2.2234 . no
H15 C112 2.6322 . no
H128' H127' 2.5941 . no
H128" N12 2.8496 . no
H128" C1292 3.0737 . no
H128" C1321 2.9938 . no
H128" H1321 2.5764 . no
H128" C117 3.0561 . no
H128" Pd11 2.8822 . no
H17 N11 2.3840 . no
H17 C113 2.8256 . no
H17 Pd11 3.2556 . no
H1291 H228 2.4187 3_665 no
H1291 C1331 2.8723 . no
H1291 F222 2.4902 3_665 no
H1291 O121 2.3577 . no
H1291 H1331 2.5235 . no
H18 H19" 2.5926 . no
H18 C13 2.8145 . no
H18 H13 2.4549 . no
H18 F21 2.7873 3_665 no
H18' H19' 2.4146 . no
H1291' C12 2.8738 . no
H1291' C11 2.5893 . no
H1291' C16 2.7469 . no
H1291' C15 3.0718 . no
H19 H1322' 2.0069 . no
H19 C1322 2.9105 . no
H19' H18' 2.4146 . no
H19" H13 2.3671 . no
H19" C13 2.7945 . no
H19" F223 2.7830 3_665 no
H19" H18 2.5926 . no
H1291" O121 2.8878 . no
H1291" H1301 2.4800 . no
H1292 H1342 2.5599 . no
H1292 H1302 2.3937 . no
H1292' C121 2.9631 . no
H1292' C118 2.9548 . no
H1292' C122 2.6843 . no
H1292' C128 3.0449 . no
H1292' C117 2.6270 . no
H22 C225 2.7421 . no
H22 F21 2.4639 . no
H22 H230 2.3820 . no
H22 C230 2.6236 . no
H1292" H1302 2.4585 . no
H1292" F211 2.7394 4_455 no
H1292" O122 2.4772 . no
H1292" H1332' 2.2552 . no
H1292" C1332 2.7209 . no
H1301 H1291" 2.4800 . no
H1301 H1321' 2.4870 . no
H1301 H1341 2.3139 . no
H24 F23 2.5044 . no
H24 F22 2.7750 . no
H24 F24 2.3190 . no
H1302 H1342' 2.2693 . no
H1302 H1342 1.9335 . no
H1302 H1292" 2.4585 . no
H1302 H1292 2.3937 . no
H1302 H1332 2.4291 . no
H1311 C1331 2.6902 . no
H1311 H1331" 2.1972 . no
H26 C210 2.9384 . no
H26 C29 2.8684 . no
H26 H1331' 2.5155 2_545 no
H26 F26 2.8120 . no
H1321 C117 2.3754 . no
H1321 C122 2.7258 . no
H1321 H128" 2.5764 . no
H1321 C118 2.7257 . no
H1321' H125' 2.3111 . no
H1321' H1301 2.4870 . no
H1321' C118 3.0014 . no
H1321' C123 3.0661 . no
H1321' C125 3.0500 . no
H1322 C16 3.0085 . no
H1322 C11 2.7429 . no
H1322 H111" 2.5862 . no
H1322' C19 2.8910 . no
H1322' O122 2.3048 . no
H1322' H19 2.0069 . no
H1331 C1291 3.0324 . no
H1331 O111 2.6250 . no
H1331 H1291 2.5235 . no
H1331' H26 2.5155 2_555 no
H1331' F25 2.4166 2_555 no
H1331' F26 2.4822 2_555 no
H1331' C28 2.7715 2_555 no
H1331" C1311 2.5796 . no
H1331" C1341 2.8507 . no
H1331" H1341" 2.2751 . no
H1331" H1311 2.1972 . no
H1332 F28 2.6787 2_555 no
H1332 H1302 2.4291 . no
H1332' H1292" 2.2552 . no
H1341 F210 2.5146 2_555 no
H1341 H1301 2.3139 . no
H1341" C212 2.8057 2_555 no
H1341" C211 2.9335 2_555 no
H1341" O121 2.7157 . no
H1341" C1331 2.9019 . no
H1341" H1331" 2.2751 . no
H1342 O112 1.8305 . no
H1342 C1292 2.7034 . no
H1342 H1292 2.5599 . no
H1342 H1302 1.9335 . no
H1342 Pd11 3.0096 . no
H1342' H1302 2.2693 . no
H1342' F214 2.2021 2_555 no
H1342" H111" 2.5627 . no
H1342" Pd11 3.2704 . no
H110 N11 2.5299 . no
H110 C113 2.6598 . no
H110 F22 2.4306 . no
H110 C114 2.9807 . no
H111 H112" 2.5983 . no
H112 C15 2.9558 . no
H112 C18 3.0210 3_665 no
H114 F218 2.6609 . no
H114 C116 2.9605 . no
H114 H116" 2.5371 . no
H116 C117 2.4521 . no
H116 C122 2.8351 . no
H119 C125 2.8027 . no
H119 F27 2.8147 4_455 no
H119 H125 2.3293 . no
H120 C225 3.0428 4_455 no
H120 C230 2.8259 4_455 no
H120 C210 2.9931 4_455 no
H120 C29 2.9825 4_455 no
H121 H127 2.5477 . no
H121 C127 2.6062 . no
H121 H127" 2.3002 . no
H123 N12 2.3694 . no
H123 C115 3.0406 . no
H123 Pd11 2.9243 . no
H124 H125 2.5121 . no
H125 H119 2.3293 . no
H125 H124 2.5121 . no
H125 C119 2.8652 . no
H126 C115 2.5926 . no
H126 C116 2.8150 . no
H126 F218 2.6880 . no
H126 N12 2.5484 . no
H127 C121 2.8293 . no
H127 H121 2.5477 . no
H128 H127" 2.5165 . no
H128 F23 2.7773 1_455 no
H210 F27 2.6378 . no
H210 C21 2.6693 . no
H210 C26 2.7451 . no
H212 F29 2.4246 . no
H212 F210 2.7476 . no
H214 F212 2.4441 . no
H214 C217 2.7949 . no
H214 C218 2.8247 . no
H218 F214 2.5511 . no
H218 C29 2.7501 . no
H218 C214 2.8013 . no
H220 F215 2.4438 . no
H220 F216 2.5525 . no
H220 C127 3.0657 . no
H220 H127' 2.3478 . no
H222 F217 2.4355 . no
H222 C225 2.8337 . no
H222 C226 2.7582 . no
H222 H226 2.4638 . no
H226 F220 2.6136 . no
H226 C217 2.7416 . no
H226 C222 2.6745 . no
H226 H222 2.4638 . no
H228 F221 2.4288 . no
H228 F222 2.5347 . no
H228 C1291 3.0043 3_665 no
H228 H1291 2.4187 3_665 no
H230 F223 2.6362 . no
H230 C21 2.8117 . no
H230 C22 2.7068 . no
H230 H22 2.3820 . no

loop_
_geom_hbond_atom_site_label_D
_geom_hbond_atom_site_label_H
_geom_hbond_atom_site_label_A
_geom_hbond_distance_DH
_geom_hbond_distance_HA
_geom_hbond_distance_DA
_geom_hbond_angle_DHA
_geom_hbond_site_symmetry_A
_geom_hbond_publ_flag
C13 H13 F21 0.9500 2.5300 3.343(9) 144.00 3_665 yes
C127 H127" F23 0.9800 2.5100 3.453(11) 161.00 1_455 yes
C17 H17 N11 1.0000 2.3800 2.891(7) 111.00 . yes
C1342 H1342 O112 0.9700 1.8300 2.45(5) 119.00 . yes
C1342 H1342' F214 0.9900 2.2000 2.96(5) 133.00 2_555 yes
C110 H110 F22 1.0000 2.4300 3.243(8) 138.00 . yes
C110 H110 N11 1.0000 2.5300 2.882(7) 100.00 . yes
C123 H123 N12 1.0000 2.3700 2.847(9) 108.00 . yes
C126 H126 N12 1.0000 2.5500 2.905(9) 101.00 . yes

loop_
_geom_torsion_atom_site_label_1
_geom_torsion_atom_site_label_2
_geom_torsion_atom_site_label_3
_geom_torsion_atom_site_label_4
_geom_torsion
_geom_torsion_publ_flag
N12 Pd11 O112 C1292 -23.0(19) no
N12 Pd11 O112 C1302 -173.8(14) no
C1322 Pd11 O112 C1292 155(2) no
C1322 Pd11 O112 C1302 3.9(17) no
N12 Pd11 N11 C11 -178.4(4) no
N12 Pd11 N11 C113 2.6(3) no
C1322 Pd11 N11 C11 3.3(10) no
C1322 Pd11 N11 C113 -175.7(10) no
O112 Pd11 N12 C115 174.9(5) no
O112 Pd11 N12 C117 -3.7(6) no
N11 Pd11 N12 C115 -1.2(4) no
N11 Pd11 N12 C117 -179.8(4) no
O112 Pd11 C1322 C1312 24(2) no
N11 Pd11 C1322 C1312 -160(2) no
Pd11 O112 C1292 H1292 133.04 no
Pd11 O112 C1292 H1292' 13.31 no
Pd11 O112 C1292 H1292" -106.68 no
C1302 O112 C1292 H1292' 164.60 no
C1302 O112 C1292 H1292" 44.61 no
Pd11 O112 C1302 H1302 -159.51 no
C1292 O112 C1302 H1302 43.27 no
C1302 O112 C1292 H1292 -75.68 no
C1302 O122 C1332 H1332 36.72 no
C1302 O122 C1332 H1332' -84.20 no
C1332 O122 C1302 H1302 -12.84 no
C1302 O122 C1332 H1332" 155.03 no
Pd11 N11 C11 C16 93.4(5) no
C113 N11 C11 C12 97.4(6) no
C113 N11 C11 C16 -87.6(6) no
Pd11 N11 C113 C114 176.5(4) no
Pd11 N11 C113 C115 -3.4(5) no
C11 N11 C113 C114 -2.6(7) no
Pd11 N11 C11 C12 -81.5(5) no
C11 N11 C113 C115 177.6(4) no
Pd11 N12 C117 C122 96.9(5) no
Pd11 N12 C115 C113 -0.1(6) no
Pd11 N12 C115 C116 178.9(4) no
C117 N12 C115 C113 178.4(4) no
C117 N12 C115 C116 -2.5(8) no
Pd11 N12 C117 C118 -78.5(6) no
C115 N12 C117 C118 103.0(7) no
C115 N12 C117 C122 -81.6(7) no
O112 C1302 C1312 C1322 50(3) no
O122 C1302 C1312 C1342 179(3) no
O112 C1302 C1312 C1342 -69(3) no
O122 C1302 C1312 C1322 -62(3) no
C1342 C1312 C1322 Pd11 45(4) no
C1302 C1312 C1322 Pd11 -44(3) no
N11 C11 C12 C17 -8.6(8) no
C16 C11 C12 C13 -1.5(8) no
C16 C11 C12 C17 176.7(5) no
N11 C11 C16 C15 -173.0(5) no
N11 C11 C16 C110 5.1(8) no
C12 C11 C16 C15 1.6(8) no
C12 C11 C16 C110 179.7(5) no
N11 C11 C12 C13 173.1(5) no
C11 C12 C13 C14 -0.2(8) no
C17 C12 C13 C14 -178.5(5) no
C11 C12 C17 C19 122.9(6) no
C13 C12 C17 C18 64.4(7) no
C13 C12 C17 C19 -58.9(7) no
C11 C12 C17 C18 -113.8(6) no
C12 C13 C14 C15 1.7(9) no
C13 C14 C15 C16 -1.7(9) no
C14 C15 C16 C11 0.0(8) no
C14 C15 C16 C110 -178.1(5) no
C11 C16 C110 C111 -84.0(7) no
C15 C16 C110 C111 94.0(7) no
C11 C16 C110 C112 150.7(6) no
C15 C16 C110 C112 -31.3(8) no
C16 C110 C111 H111' -176.88 no
C16 C110 C111 H111" 63.16 no
C16 C110 C111 H111 -56.80 no
C112 C110 C111 H111' -50.24 no
C112 C110 C111 H111" -170.20 no
C112 C110 C111 H111 69.84 no
H110 C110 C111 H111' 66.13 no
H110 C110 C111 H111" -53.83 no
H110 C110 C111 H111 -173.79 no
C16 C110 C112 H112' -172.09 no
C16 C110 C112 H112" 67.99 no
C16 C110 C112 H112 -51.97 no
C111 C110 C112 H112' 62.05 no
C111 C110 C112 H112" -57.88 no
C111 C110 C112 H112 -177.83 no
H110 C110 C112 H112' -54.33 no
H110 C110 C112 H112" -174.26 no
H110 C110 C112 H112 65.79 no
N11 C113 C114 H114' 121.94 no
N11 C113 C114 H114" 1.92 no
N11 C113 C114 H114 -118.09 no
C115 C113 C114 H114' -58.20 no
C115 C113 C114 H114" -178.22 no
C115 C113 C114 H114 61.78 no
N12 C115 C116 H116' -118.29 no
N12 C115 C116 H116" 121.74 no
N12 C115 C116 H116 1.63 no
C113 C115 C116 H116' 60.75 no
C113 C115 C116 H116" -59.23 no
C113 C115 C116 H116 -179.33 no
C117 C118 C119 H119 178.16 no
C123 C118 C119 H119 -0.70 no
C117 C118 C123 H123 23.97 no
C119 C118 C123 H123 -157.23 no
C118 C119 C120 H120 -177.78 no
H119 C119 C120 C121 -177.87 no
H119 C119 C120 H120 2.18 no
C119 C120 C121 H121 -179.86 no
H120 C120 C121 C122 -179.78 no
H120 C120 C121 H121 0.09 no
H121 C121 C122 C117 177.36 no
H121 C121 C122 C126 0.37 no
C26 C21 B2 C217 73.9(6) no
C26 C21 B2 C225 -162.6(5) no
C22 C21 C26 C25 -1.7(9) no
B2 C21 C26 C25 -176.9(6) no
C22 C21 B2 C29 137.6(5) no
C22 C21 B2 C217 -100.9(6) no
C22 C21 B2 C225 22.6(7) no
C26 C21 C22 C23 2.2(8) no
B2 C21 C22 C23 177.2(5) no
C26 C21 B2 C29 -47.6(7) no
C21 C22 C23 C24 -0.9(10) no
C21 C22 C23 C27 177.7(6) no
C117 C122 C126 H126 31.78 no
C121 C122 C126 H126 -151.37 no
C118 C123 C124 H124 -67.84 no
C125 C123 C124 H124' -59.16 no
C125 C123 C124 H124" -179.24 no
C118 C123 C124 H124' 172.23 no
C118 C123 C124 H124" 52.15 no
H123 C123 C125 H125 -177.03 no
C27 C23 C24 C25 -179.5(8) no
C22 C23 C27 F21 -8.4(13) no
C22 C23 C27 F22 118.2(8) no
C22 C23 C27 F23 -144.7(7) no
C24 C23 C27 F21 170.2(10) no
C24 C23 C27 F22 -63.1(10) no
C24 C23 C27 F23 33.9(11) no
C118 C123 C125 H125' -54.41 no
C118 C123 C125 H125" -174.40 no
C118 C123 C125 H125 65.58 no
C124 C123 C125 H125' 178.39 no
C124 C123 C125 H125" 58.40 no
C124 C123 C125 H125 -61.61 no
H123 C123 C125 H125' 62.98 no
H123 C123 C125 H125" -57.02 no
C22 C23 C24 C25 -0.9(11) no
H123 C123 C124 H124' 56.27 no
H123 C123 C124 H124" -63.81 no
C125 C123 C124 H124 60.76 no
H123 C123 C124 H124 176.20 no
C23 C24 C25 C28 -178.4(8) no
C23 C24 C25 C26 1.4(12) no
C24 C25 C26 C21 0.0(11) no
C26 C25 C28 F26 -64.2(13) no
C24 C25 C28 F25 -111.0(10) no
C28 C25 C26 C21 179.7(7) no
C24 C25 C28 F24 -2.6(13) no
C26 C25 C28 F25 69.2(10) no
C24 C25 C28 F26 115.5(11) no
C26 C25 C28 F24 177.7(8) no
H126 C126 C128 H128 -175.55 no
C122 C126 C127 H127' -162.72 no
C122 C126 C127 H127" 77.40 no
C122 C126 C127 H127 -42.72 no
C128 C126 C127 H127' 72.57 no
C128 C126 C127 H127" -47.31 no
C128 C126 C127 H127 -167.43 no
H126 C126 C127 H127' -44.56 no
H126 C126 C127 H127" -164.43 no
H126 C126 C127 H127 75.45 no
C122 C126 C128 H128' -179.25 no
C122 C126 C128 H128" 60.81 no
C122 C126 C128 H128 -59.26 no
C127 C126 C128 H128' -52.63 no
C127 C126 C128 H128" -172.57 no
C127 C126 C128 H128 67.36 no
H126 C126 C128 H128' 64.46 no
H126 C126 C128 H128" -55.48 no
C210 C29 B2 C21 -28.5(7) no
C210 C29 B2 C217 -146.3(5) no
C210 C29 B2 C225 92.6(6) no
C214 C29 B2 C21 158.5(5) no
C214 C29 B2 C217 40.6(7) no
C214 C29 B2 C225 -80.4(6) no
C214 C29 C210 C211 0.9(9) no
B2 C29 C210 C211 -172.5(5) no
B2 C29 C214 C213 172.5(5) no
C210 C29 C214 C213 -0.9(9) no
C29 C210 C211 C212 -0.7(10) no
C29 C210 C211 C215 179.8(6) no
C210 C211 C212 C213 0.5(10) no
C210 C211 C215 F29 -163.1(7) no
C215 C211 C212 C213 -180.0(7) no
C210 C211 C215 F28 72.6(9) no
C212 C211 C215 F29 17.4(11) no
C212 C211 C215 F28 -106.9(8) no
C210 C211 C215 F27 -43.9(9) no
C212 C211 C215 F27 136.6(7) no
C211 C212 C213 C214 -0.6(10) no
C211 C212 C213 C216 -177.2(8) no
C212 C213 C216 F210 48.5(14) no
C214 C213 C216 F211 117.3(8) no
C214 C213 C216 F210 -128.1(10) no
C214 C213 C216 F212 5.0(13) no
C216 C213 C214 C29 177.4(7) no
C212 C213 C214 C29 0.7(10) no
C212 C213 C216 F211 -66.0(10) no
C212 C213 C216 F212 -178.4(8) no
C222 C217 B2 C225 -37.7(6) no
C222 C217 C218 C219 1.4(7) no
B2 C217 C218 C219 175.5(5) no
C218 C217 B2 C29 33.2(6) no
C218 C217 C222 C221 -2.6(6) no
C218 C217 B2 C21 -87.6(5) no
C222 C217 B2 C29 -153.2(4) no
C218 C217 B2 C225 148.6(4) no
C222 C217 B2 C21 86.0(5) no
B2 C217 C222 C221 -176.7(4) no
C217 C218 C219 C223 -179.3(5) no
C217 C218 C219 C220 1.1(9) no
C223 C219 C220 C221 178.0(6) no
C218 C219 C223 F213 74.4(8) no
C218 C219 C223 F214 -42.1(8) no
C218 C219 C223 F215 -166.1(6) no
C220 C219 C223 F213 -106.0(7) no
C220 C219 C223 F214 137.5(6) no
C218 C219 C220 C221 -2.4(8) no
C220 C219 C223 F215 13.6(9) no
C219 C220 C221 C224 -176.3(5) no
C219 C220 C221 C222 1.3(8) no
C222 C221 C224 F217 22.3(7) no
C220 C221 C224 F216 -37.7(7) no
C220 C221 C224 F217 -160.1(5) no
C224 C221 C222 C217 178.8(4) no
C222 C221 C224 F216 144.8(5) no
C220 C221 C222 C217 1.3(7) no
C220 C221 C224 F218 81.5(6) no
C222 C221 C224 F218 -96.0(6) no
C226 C225 B2 C21 -147.4(4) no
B2 C225 C226 C227 -175.2(4) no
C226 C225 C230 C229 2.4(7) no
C230 C225 C226 C227 -1.8(7) no
C230 C225 B2 C21 39.6(6) no
C230 C225 B2 C29 -80.1(5) no
B2 C225 C230 C229 175.9(5) no
C226 C225 B2 C29 92.9(5) no
C226 C225 B2 C217 -27.8(6) no
C230 C225 B2 C217 159.2(4) no
C225 C226 C227 C231 -178.9(4) no
C225 C226 C227 C228 0.9(7) no
C226 C227 C231 F219 -74.1(7) no
C226 C227 C228 C229 -0.3(8) no
C231 C227 C228 C229 179.4(5) no
C226 C227 C231 F221 164.2(5) no
C228 C227 C231 F219 106.1(6) no
C228 C227 C231 F220 -134.4(5) no
C228 C227 C231 F221 -15.6(7) no
C226 C227 C231 F220 45.3(7) no
C227 C228 C229 C230 0.9(8) no
C227 C228 C229 C232 -179.9(6) no
C230 C229 C232 F224 69.1(9) no
C228 C229 C232 F222 27.4(9) no
C228 C229 C232 F223 136.8(6) no
C228 C229 C232 F224 -110.1(8) no
C230 C229 C232 F222 -153.5(6) no
C230 C229 C232 F223 -44.1(9) no
C232 C229 C230 C225 178.8(6) no
C228 C229 C230 C225 -2.0(8) no
